data_4036086
loop_
_publ_author_name
'Brosius, Victor'
'M\"uller, Matthias'
'Borstelmann, Jan'
'Rominger, Frank'
'Freudenberg, Jan'
'Bunz, Uwe H. F.'

_publ_section_title
;
 Azaacenodibenzosuberones.
;
_journal_name_full 'The Journal of organic chemistry'
_journal_paper_doi 10.1021/acs.joc.9b02756
_journal_year 2019
_chemical_formula_sum 'C49 H54 Cl3 N4 O Si2'
_chemical_formula_weight 877.49
_chemical_name_common '3d in manuscript'
_space_group_crystal_system monoclinic
_space_group_IT_number 14
_space_group_name_Hall '-P 2ybc'
_space_group_name_H-M_alt 'P 1 21/c 1'
_atom_sites_solution_hydrogens geom
_audit_creation_method SHELXL-2018/3
_cell_angle_alpha 90
_cell_angle_beta 95.694(2)
_cell_angle_gamma 90
_cell_formula_units_Z 4
_cell_length_a 18.0785(5)
_cell_length_b 32.5959(9)
_cell_length_c 7.7799(2)
_cell_measurement_reflns_used 23048
_cell_measurement_temperature 200(2)
_cell_measurement_theta_max 69.80
_cell_measurement_theta_min 2.46
_cell_volume 4562.0(2)
_computing_cell_refinement 'X-Area Recipe 1.33.0.0 (STOE, 2015)'
_computing_data_collection 'X-Area Pilatus3_SV 1.31.144.0 (STOE, 2018)'
_computing_data_reduction 'X-Area Integrate 1.73.0.0 (STOE, 2018)'
_computing_molecular_graphics 'Bruker SHELXTL'
_computing_publication_material 'Bruker SHELXTL'
_computing_structure_refinement 'SHELXL-2018/3 (Sheldrick, 2018)'
_computing_structure_solution 'SHELXT-2014 (Sheldrick 2014)'
_diffrn_ambient_temperature 200(2)
_diffrn_detector_area_resol_mean 5.81
_diffrn_measured_fraction_theta_full 0.982
_diffrn_measured_fraction_theta_max 0.963
_diffrn_measurement_device_type 'STOE Stadivari'
_diffrn_measurement_method 'rotation method, \w scans'
_diffrn_radiation_type CuK\a
_diffrn_radiation_wavelength 1.54178
_diffrn_reflns_av_R_equivalents 0.0436
_diffrn_reflns_av_unetI/netI 0.0421
_diffrn_reflns_Laue_measured_fraction_full 0.982
_diffrn_reflns_Laue_measured_fraction_max 0.963
_diffrn_reflns_limit_h_max 21
_diffrn_reflns_limit_h_min -20
_diffrn_reflns_limit_k_max 37
_diffrn_reflns_limit_k_min -39
_diffrn_reflns_limit_l_max 3
_diffrn_reflns_limit_l_min -9
_diffrn_reflns_number 25286
_diffrn_reflns_point_group_measured_fraction_full 0.982
_diffrn_reflns_point_group_measured_fraction_max 0.963
_diffrn_reflns_theta_full 67.679
_diffrn_reflns_theta_max 69.819
_diffrn_reflns_theta_min 2.711
_diffrn_source 'Genix3D Cu HF'
_exptl_absorpt_coefficient_mu 2.639
_exptl_absorpt_correction_T_max 1.342
_exptl_absorpt_correction_T_min 0.744
_exptl_absorpt_correction_type multi-scan
_exptl_absorpt_process_details 'STOE X-AREA LANA'
_exptl_crystal_colour red
_exptl_crystal_density_diffrn 1.278
_exptl_crystal_description plate
_exptl_crystal_F_000 1852
_exptl_crystal_size_max 0.245
_exptl_crystal_size_mid 0.137
_exptl_crystal_size_min 0.020
_refine_diff_density_max 0.512
_refine_diff_density_min -0.222
_refine_diff_density_rms 0.051
_refine_ls_extinction_method none
_refine_ls_goodness_of_fit_ref 1.015
_refine_ls_hydrogen_treatment constr
_refine_ls_matrix_type full
_refine_ls_number_parameters 518
_refine_ls_number_reflns 8302
_refine_ls_number_restraints 0
_refine_ls_restrained_S_all 1.015
_refine_ls_R_factor_all 0.0878
_refine_ls_R_factor_gt 0.0590
_refine_ls_shift/su_max 0.000
_refine_ls_shift/su_mean 0.000
_refine_ls_structure_factor_coef Fsqd
_refine_ls_weighting_details 'w=1/[\s^2^(Fo^2^)+(0.1012P)^2^+0.7938P] where P=(Fo^2^+2Fc^2^)/3'
_refine_ls_weighting_scheme calc
_refine_ls_wR_factor_gt 0.1504
_refine_ls_wR_factor_ref 0.1691
_reflns_Friedel_coverage 0.000
_reflns_number_gt 5761
_reflns_number_total 8302
_reflns_threshold_expression 'I > 2\s(I)'
_cod_data_source_file jo9b02756_si_002.cif
_cod_data_source_block vb14_sq
_cod_original_sg_symbol_H-M 'P 21/c'
_cod_database_code 4036086
_shelx_shelxl_version_number 2018/3
_shelx_space_group_comment
; 
The symmetry employed for this shelxl refinement is uniquely defined 
by the following loop, which should always be used as a source of 
symmetry information in preference to the above space-group names. 
They are only intended as comments. 
;
_shelx_estimated_absorpt_t_min 0.564
_shelx_estimated_absorpt_t_max 0.949
_exptl_absorpt_special_details 'X-Area LANA 1.70.0.0 (STOE, 2017)'

loop_
_space_group_symop_operation_xyz
'x, y, z'
'-x, y+1/2, -z+1/2'
'-x, -y, -z'
'x, -y-1/2, z-1/2'

loop_
_atom_site_label
_atom_site_type_symbol
_atom_site_fract_x
_atom_site_fract_y
_atom_site_fract_z
_atom_site_U_iso_or_equiv
_atom_site_adp_type
_atom_site_occupancy
_atom_site_site_symmetry_order
_atom_site_calc_flag
_atom_site_refinement_flags_posn
_atom_site_refinement_flags_adp
Si1 Si 0.84230(4) 0.42536(2) 0.97584(9) 0.0460(2) Uani 1 1 d . .
Si2 Si 0.22853(4) 0.38464(2) 0.34410(9) 0.0417(2) Uani 1 1 d . .
C1 C 0.69382(13) 0.40868(7) 0.7699(3) 0.0376(5) Uani 1 1 d . .
C2 C 0.75466(14) 0.41357(8) 0.8427(3) 0.0430(6) Uani 1 1 d . .
C3 C 0.39119(14) 0.39040(7) 0.4792(3) 0.0389(6) Uani 1 1 d . .
C4 C 0.32777(14) 0.38535(8) 0.4250(3) 0.0432(6) Uani 1 1 d . .
C11 C 0.61914(13) 0.40432(7) 0.6916(3) 0.0354(5) Uani 1 1 d . .
C12 C 0.59440(13) 0.36815(7) 0.6061(3) 0.0338(5) Uani 1 1 d . .
N13 N 0.64320(11) 0.33666(6) 0.5873(2) 0.0359(5) Uani 1 1 d . .
C14 C 0.61822(13) 0.30236(7) 0.5142(3) 0.0359(5) Uani 1 1 d . .
C15 C 0.67658(14) 0.27236(8) 0.4777(3) 0.0399(6) Uani 1 1 d . .
C16 C 0.74343(15) 0.28844(9) 0.4349(4) 0.0508(7) Uani 1 1 d . .
H16 H 0.749662 0.317375 0.433172 0.061 Uiso 1 1 calc R U
C17 C 0.80127(17) 0.26355(10) 0.3949(4) 0.0613(8) Uani 1 1 d . .
H17 H 0.846022 0.275246 0.362754 0.074 Uiso 1 1 calc R U
C18 C 0.79311(18) 0.22147(10) 0.4021(4) 0.0602(8) Uani 1 1 d . .
H18 H 0.832424 0.204069 0.374704 0.072 Uiso 1 1 calc R U
C19 C 0.72865(17) 0.20480(9) 0.4486(4) 0.0525(7) Uani 1 1 d . .
H19 H 0.724124 0.175832 0.455875 0.063 Uiso 1 1 calc R U
C20 C 0.66918(15) 0.22972(8) 0.4856(3) 0.0432(6) Uani 1 1 d . .
C21 C 0.60162(16) 0.20752(8) 0.5305(3) 0.0450(6) Uani 1 1 d . .
O21 O 0.60782(13) 0.17744(6) 0.6233(2) 0.0605(6) Uani 1 1 d . .
C22 C 0.52785(15) 0.21854(8) 0.4398(3) 0.0418(6) Uani 1 1 d . .
C23 C 0.48114(17) 0.18513(9) 0.3937(3) 0.0507(7) Uani 1 1 d . .
H23 H 0.496748 0.158327 0.428831 0.061 Uiso 1 1 calc R U
C24 C 0.41388(17) 0.19008(10) 0.2997(4) 0.0573(8) Uani 1 1 d . .
H24 H 0.383268 0.166943 0.270134 0.069 Uiso 1 1 calc R U
C25 C 0.39057(16) 0.22886(10) 0.2479(4) 0.0543(7) Uani 1 1 d . .
H25 H 0.344563 0.232384 0.179159 0.065 Uiso 1 1 calc R U
C26 C 0.43407(15) 0.26250(9) 0.2958(3) 0.0450(6) Uani 1 1 d . .
H26 H 0.416871 0.289137 0.262235 0.054 Uiso 1 1 calc R U
C27 C 0.50302(14) 0.25820(8) 0.3929(3) 0.0376(6) Uani 1 1 d . .
C28 C 0.53985(13) 0.29682(7) 0.4599(3) 0.0350(5) Uani 1 1 d . .
N29 N 0.49349(11) 0.32750(6) 0.4664(2) 0.0370(5) Uani 1 1 d . .
C30 C 0.51868(13) 0.36391(7) 0.5374(3) 0.0342(5) Uani 1 1 d . .
C31 C 0.46746(13) 0.39580(7) 0.5467(3) 0.0352(5) Uani 1 1 d . .
C32 C 0.49179(13) 0.43310(7) 0.6288(3) 0.0346(5) Uani 1 1 d . .
N33 N 0.44203(11) 0.46398(6) 0.6351(3) 0.0382(5) Uani 1 1 d . .
C34 C 0.46670(13) 0.49833(7) 0.7138(3) 0.0374(5) Uani 1 1 d . .
C35 C 0.41726(15) 0.53225(8) 0.7241(3) 0.0443(6) Uani 1 1 d . .
H35 H 0.367303 0.530202 0.673989 0.053 Uiso 1 1 calc R U
C36 C 0.44111(16) 0.56719(8) 0.8048(4) 0.0491(7) Uani 1 1 d . .
H36 H 0.407721 0.589520 0.811117 0.059 Uiso 1 1 calc R U
C37 C 0.51602(16) 0.57090(8) 0.8807(4) 0.0514(7) Uani 1 1 d . .
H37 H 0.531671 0.595679 0.937444 0.062 Uiso 1 1 calc R U
C38 C 0.56508(15) 0.53981(8) 0.8733(4) 0.0480(7) Uani 1 1 d . .
H38 H 0.614766 0.542995 0.923900 0.058 Uiso 1 1 calc R U
C39 C 0.54260(13) 0.50226(8) 0.7898(3) 0.0381(5) Uani 1 1 d . .
N40 N 0.59198(11) 0.47209(6) 0.7828(3) 0.0383(5) Uani 1 1 d . .
C41 C 0.56765(13) 0.43717(7) 0.7017(3) 0.0347(5) Uani 1 1 d . .
C51 C 0.92228(15) 0.41549(10) 0.8447(4) 0.0589(8) Uani 1 1 d . .
H51 H 0.968945 0.421123 0.921233 0.071 Uiso 1 1 calc R U
C52 C 0.92148(19) 0.44452(12) 0.6911(5) 0.0709(9) Uani 1 1 d . .
H52A H 0.964371 0.438771 0.627151 0.106 Uiso 1 1 calc R U
H52B H 0.924027 0.472933 0.732406 0.106 Uiso 1 1 calc R U
H52C H 0.875539 0.440517 0.614940 0.106 Uiso 1 1 calc R U
C53 C 0.9259(2) 0.37100(12) 0.7859(5) 0.0819(11) Uani 1 1 d . .
H53A H 0.968309 0.367442 0.718101 0.123 Uiso 1 1 calc R U
H53B H 0.879870 0.363980 0.714561 0.123 Uiso 1 1 calc R U
H53C H 0.931750 0.352983 0.887144 0.123 Uiso 1 1 calc R U
C54 C 0.8463(2) 0.39013(13) 1.1686(5) 0.0867(12) Uani 1 1 d . .
H54 H 0.832182 0.363060 1.114400 0.104 Uiso 1 1 calc R U
C55 C 0.9204(3) 0.38184(17) 1.2551(6) 0.1234(19) Uani 1 1 d . .
H55A H 0.917877 0.358445 1.333424 0.185 Uiso 1 1 calc R U
H55B H 0.938331 0.406055 1.321240 0.185 Uiso 1 1 calc R U
H55C H 0.954497 0.375461 1.168489 0.185 Uiso 1 1 calc R U
C56 C 0.7837(3) 0.39764(13) 1.2822(5) 0.0909(13) Uani 1 1 d . .
H56A H 0.787647 0.377935 1.377770 0.136 Uiso 1 1 calc R U
H56B H 0.735715 0.394218 1.213352 0.136 Uiso 1 1 calc R U
H56C H 0.787577 0.425601 1.328474 0.136 Uiso 1 1 calc R U
C57 C 0.83888(16) 0.48134(9) 1.0297(4) 0.0536(7) Uani 1 1 d . .
H57 H 0.843738 0.496315 0.919145 0.064 Uiso 1 1 calc R U
C58 C 0.9056(2) 0.49504(13) 1.1557(5) 0.0842(12) Uani 1 1 d . .
H58A H 0.906009 0.525031 1.164488 0.126 Uiso 1 1 calc R U
H58B H 0.951870 0.485678 1.112753 0.126 Uiso 1 1 calc R U
H58C H 0.901234 0.483107 1.269864 0.126 Uiso 1 1 calc R U
C59 C 0.76518(18) 0.49568(10) 1.0918(4) 0.0616(8) Uani 1 1 d . .
H59A H 0.765994 0.525565 1.105674 0.092 Uiso 1 1 calc R U
H59B H 0.758500 0.482720 1.202879 0.092 Uiso 1 1 calc R U
H59C H 0.723985 0.487914 1.006587 0.092 Uiso 1 1 calc R U
C61 C 0.18883(16) 0.33318(9) 0.3947(4) 0.0557(7) Uani 1 1 d . .
H61 H 0.135932 0.332661 0.343006 0.067 Uiso 1 1 calc R U
C62 C 0.1887(2) 0.32670(12) 0.5882(5) 0.0815(11) Uani 1 1 d . .
H62A H 0.169680 0.299229 0.609967 0.122 Uiso 1 1 calc R U
H62B H 0.156823 0.347341 0.635208 0.122 Uiso 1 1 calc R U
H62C H 0.239485 0.329361 0.644016 0.122 Uiso 1 1 calc R U
C63 C 0.2288(2) 0.29789(11) 0.3162(6) 0.0819(11) Uani 1 1 d . .
H63A H 0.206757 0.271838 0.347935 0.123 Uiso 1 1 calc R U
H63B H 0.281550 0.298391 0.359985 0.123 Uiso 1 1 calc R U
H63C H 0.223968 0.300659 0.190201 0.123 Uiso 1 1 calc R U
C64 C 0.22048(16) 0.39541(10) 0.1050(3) 0.0525(7) Uani 1 1 d . .
H64 H 0.225091 0.425828 0.093153 0.063 Uiso 1 1 calc R U
C65 C 0.14419(19) 0.38404(16) 0.0134(4) 0.0915(14) Uani 1 1 d . .
H65A H 0.140319 0.394266 -0.105624 0.137 Uiso 1 1 calc R U
H65B H 0.105039 0.396441 0.074855 0.137 Uiso 1 1 calc R U
H65C H 0.138473 0.354139 0.012396 0.137 Uiso 1 1 calc R U
C66 C 0.28230(18) 0.37690(11) 0.0101(4) 0.0659(9) Uani 1 1 d . .
H66A H 0.279395 0.387923 -0.107557 0.099 Uiso 1 1 calc R U
H66B H 0.276640 0.347008 0.005322 0.099 Uiso 1 1 calc R U
H66C H 0.330624 0.383858 0.071560 0.099 Uiso 1 1 calc R U
C67 C 0.18700(16) 0.42780(10) 0.4634(4) 0.0535(7) Uani 1 1 d . .
H67 H 0.193678 0.420541 0.588913 0.064 Uiso 1 1 calc R U
C68 C 0.10398(18) 0.43297(13) 0.4149(5) 0.0824(11) Uani 1 1 d . .
H68A H 0.084593 0.453939 0.488794 0.124 Uiso 1 1 calc R U
H68B H 0.078715 0.406847 0.430887 0.124 Uiso 1 1 calc R U
H68C H 0.095116 0.441454 0.293775 0.124 Uiso 1 1 calc R U
C69 C 0.22921(18) 0.46803(10) 0.4433(4) 0.0630(8) Uani 1 1 d . .
H69A H 0.204159 0.490353 0.498897 0.095 Uiso 1 1 calc R U
H69B H 0.230259 0.474200 0.320278 0.095 Uiso 1 1 calc R U
H69C H 0.280204 0.465265 0.497847 0.095 Uiso 1 1 calc R U

loop_
_atom_site_aniso_label
_atom_site_aniso_U_11
_atom_site_aniso_U_22
_atom_site_aniso_U_33
_atom_site_aniso_U_23
_atom_site_aniso_U_13
_atom_site_aniso_U_12
Si1 0.0366(4) 0.0493(5) 0.0497(4) 0.0025(3) -0.0073(3) -0.0079(3)
Si2 0.0327(3) 0.0484(4) 0.0428(4) -0.0051(3) -0.0026(3) -0.0009(3)
C1 0.0364(13) 0.0312(13) 0.0448(13) -0.0005(10) 0.0009(10) 0.0013(10)
C2 0.0387(14) 0.0380(15) 0.0514(15) -0.0028(11) -0.0003(11) -0.0032(11)
C3 0.0416(14) 0.0315(13) 0.0428(13) 0.0021(10) 0.0008(10) -0.0019(10)
C4 0.0386(14) 0.0417(15) 0.0480(15) -0.0012(12) -0.0014(11) -0.0027(11)
C11 0.0357(12) 0.0336(13) 0.0363(12) -0.0011(10) 0.0004(9) -0.0033(10)
C12 0.0357(12) 0.0300(13) 0.0354(12) 0.0014(10) 0.0022(9) -0.0025(10)
N13 0.0407(11) 0.0296(11) 0.0367(10) 0.0002(8) -0.0003(8) -0.0018(8)
C14 0.0430(13) 0.0315(13) 0.0329(12) 0.0020(10) 0.0028(10) 0.0015(10)
C15 0.0451(14) 0.0374(15) 0.0362(13) -0.0006(10) -0.0001(10) 0.0026(11)
C16 0.0486(16) 0.0406(16) 0.0636(18) 0.0005(13) 0.0072(13) 0.0051(12)
C17 0.0490(17) 0.058(2) 0.079(2) 0.0051(16) 0.0153(15) 0.0103(14)
C18 0.0592(19) 0.056(2) 0.0658(19) -0.0048(15) 0.0100(15) 0.0207(15)
C19 0.0639(19) 0.0420(16) 0.0504(16) -0.0045(12) -0.0003(13) 0.0117(14)
C20 0.0567(16) 0.0394(15) 0.0325(12) -0.0020(11) -0.0009(11) 0.0050(12)
C21 0.0686(18) 0.0316(14) 0.0352(13) -0.0034(11) 0.0064(12) -0.0006(12)
O21 0.0936(16) 0.0389(11) 0.0482(11) 0.0085(9) 0.0027(10) -0.0038(10)
C22 0.0590(16) 0.0359(14) 0.0323(12) -0.0052(10) 0.0143(11) -0.0070(12)
C23 0.0693(19) 0.0380(15) 0.0474(15) -0.0082(12) 0.0189(13) -0.0150(13)
C24 0.0634(19) 0.0479(19) 0.0636(18) -0.0226(15) 0.0210(15) -0.0251(15)
C25 0.0487(16) 0.058(2) 0.0569(17) -0.0237(15) 0.0091(13) -0.0146(14)
C26 0.0475(15) 0.0441(16) 0.0438(14) -0.0097(12) 0.0068(11) -0.0076(12)
C27 0.0442(14) 0.0388(14) 0.0308(12) -0.0050(10) 0.0086(10) -0.0076(11)
C28 0.0432(13) 0.0340(13) 0.0281(11) -0.0001(9) 0.0042(9) -0.0029(10)
N29 0.0395(11) 0.0351(12) 0.0360(10) -0.0008(8) 0.0012(8) -0.0052(9)
C30 0.0388(13) 0.0303(13) 0.0326(12) 0.0014(10) -0.0002(9) -0.0044(10)
C31 0.0329(12) 0.0350(13) 0.0367(12) 0.0020(10) -0.0017(9) -0.0048(10)
C32 0.0352(12) 0.0330(13) 0.0355(12) 0.0013(10) 0.0034(9) -0.0016(10)
N33 0.0374(11) 0.0349(12) 0.0425(11) 0.0007(9) 0.0045(8) -0.0005(9)
C34 0.0389(13) 0.0342(14) 0.0404(13) -0.0003(10) 0.0108(10) -0.0002(10)
C35 0.0408(14) 0.0389(15) 0.0549(15) 0.0030(12) 0.0128(11) 0.0024(11)
C36 0.0530(16) 0.0388(16) 0.0582(17) -0.0005(12) 0.0188(13) 0.0054(12)
C37 0.0531(17) 0.0366(16) 0.0664(18) -0.0117(13) 0.0151(13) -0.0034(12)
C38 0.0460(15) 0.0397(16) 0.0587(17) -0.0102(12) 0.0073(12) -0.0067(12)
C39 0.0405(13) 0.0341(14) 0.0404(13) 0.0002(10) 0.0080(10) -0.0015(11)
N40 0.0389(11) 0.0338(12) 0.0423(11) -0.0037(9) 0.0045(8) -0.0038(9)
C41 0.0353(12) 0.0325(13) 0.0361(12) 0.0009(10) 0.0024(9) -0.0032(10)
C51 0.0360(15) 0.062(2) 0.077(2) -0.0076(16) -0.0034(13) -0.0020(13)
C52 0.0555(19) 0.082(3) 0.078(2) -0.0050(19) 0.0217(16) -0.0066(17)
C53 0.072(2) 0.076(3) 0.099(3) -0.010(2) 0.013(2) 0.0093(19)
C54 0.070(2) 0.091(3) 0.093(3) 0.038(2) -0.020(2) -0.017(2)
C55 0.134(4) 0.141(5) 0.089(3) 0.030(3) -0.020(3) 0.048(4)
C56 0.121(3) 0.082(3) 0.071(2) 0.027(2) 0.014(2) -0.025(2)
C57 0.0579(18) 0.0574(19) 0.0452(15) -0.0018(13) 0.0029(12) -0.0171(14)
C58 0.068(2) 0.086(3) 0.096(3) -0.032(2) -0.0041(19) -0.027(2)
C59 0.071(2) 0.0539(19) 0.0611(18) -0.0046(15) 0.0104(15) -0.0040(15)
C61 0.0469(16) 0.0589(19) 0.0602(18) -0.0037(14) -0.0002(13) -0.0133(14)
C62 0.097(3) 0.075(3) 0.072(2) 0.0109(19) 0.008(2) -0.020(2)
C63 0.084(3) 0.053(2) 0.109(3) -0.007(2) 0.012(2) -0.0096(18)
C64 0.0529(16) 0.0613(19) 0.0427(15) -0.0070(13) 0.0020(12) 0.0041(14)
C65 0.0534(19) 0.169(4) 0.0496(19) -0.020(2) -0.0077(15) 0.017(2)
C66 0.0595(19) 0.086(2) 0.0534(17) -0.0152(17) 0.0134(14) -0.0070(17)
C67 0.0490(16) 0.065(2) 0.0455(15) -0.0069(14) 0.0013(12) 0.0050(14)
C68 0.0528(19) 0.098(3) 0.098(3) -0.034(2) 0.0157(18) 0.0104(19)
C69 0.066(2) 0.057(2) 0.0637(19) -0.0164(15) -0.0054(15) 0.0095(15)

loop_
_atom_type_symbol
_atom_type_description
_atom_type_scat_dispersion_real
_atom_type_scat_dispersion_imag
_atom_type_scat_source
C C 0.0181 0.0091 'International Tables Vol C Tables 4.2.6.8 and 6.1.1.4'
H H 0.0000 0.0000 'International Tables Vol C Tables 4.2.6.8 and 6.1.1.4'
N N 0.0311 0.0180 'International Tables Vol C Tables 4.2.6.8 and 6.1.1.4'
O O 0.0492 0.0322 'International Tables Vol C Tables 4.2.6.8 and 6.1.1.4'
Si Si 0.2541 0.3302 'International Tables Vol C Tables 4.2.6.8 and 6.1.1.4'
Cl Cl 0.3639 0.7018 'International Tables Vol C Tables 4.2.6.8 and 6.1.1.4'

loop_
_geom_angle_atom_site_label_1
_geom_angle_atom_site_label_2
_geom_angle_atom_site_label_3
_geom_angle
C2 Si1 C57 106.41(12)
C2 Si1 C51 108.90(13)
C57 Si1 C51 109.40(14)
C2 Si1 C54 106.42(14)
C57 Si1 C54 114.51(18)
C51 Si1 C54 110.94(18)
C4 Si2 C61 108.58(13)
C4 Si2 C67 104.17(12)
C61 Si2 C67 112.59(14)
C4 Si2 C64 108.18(13)
C61 Si2 C64 112.26(14)
C67 Si2 C64 110.63(13)
C2 C1 C11 176.3(3)
C1 C2 Si1 172.3(2)
C4 C3 C31 178.9(3)
C3 C4 Si2 172.7(2)
C12 C11 C41 118.5(2)
C12 C11 C1 121.8(2)
C41 C11 C1 119.7(2)
N13 C12 C11 120.1(2)
N13 C12 C30 119.4(2)
C11 C12 C30 120.5(2)
C14 N13 C12 119.1(2)
N13 C14 C28 121.1(2)
N13 C14 C15 115.0(2)
C28 C14 C15 123.7(2)
C16 C15 C20 118.4(2)
C16 C15 C14 116.7(2)
C20 C15 C14 124.9(2)
C17 C16 C15 121.9(3)
C17 C16 H16 119.1
C15 C16 H16 119.1
C18 C17 C16 119.2(3)
C18 C17 H17 120.4
C16 C17 H17 120.4
C19 C18 C17 120.2(3)
C19 C18 H18 119.9
C17 C18 H18 119.9
C18 C19 C20 121.1(3)
C18 C19 H19 119.5
C20 C19 H19 119.5
C15 C20 C19 119.3(3)
C15 C20 C21 125.2(2)
C19 C20 C21 115.5(2)
O21 C21 C22 120.1(3)
O21 C21 C20 120.1(3)
C22 C21 C20 119.2(2)
C23 C22 C27 118.6(3)
C23 C22 C21 115.0(2)
C27 C22 C21 126.4(2)
C24 C23 C22 121.8(3)
C24 C23 H23 119.1
C22 C23 H23 119.1
C23 C24 C25 119.6(3)
C23 C24 H24 120.2
C25 C24 H24 120.2
C26 C25 C24 120.0(3)
C26 C25 H25 120.0
C24 C25 H25 120.0
C25 C26 C27 121.3(3)
C25 C26 H26 119.3
C27 C26 H26 119.3
C26 C27 C22 118.5(2)
C26 C27 C28 116.5(2)
C22 C27 C28 124.4(2)
N29 C28 C14 120.3(2)
N29 C28 C27 113.1(2)
C14 C28 C27 126.6(2)
C28 N29 C30 119.3(2)
N29 C30 C31 118.0(2)
N29 C30 C12 120.3(2)
C31 C30 C12 121.6(2)
C30 C31 C32 118.8(2)
C30 C31 C3 120.4(2)
C32 C31 C3 120.8(2)
N33 C32 C31 118.3(2)
N33 C32 C41 121.9(2)
C31 C32 C41 119.8(2)
C34 N33 C32 116.6(2)
N33 C34 C35 119.6(2)
N33 C34 C39 121.6(2)
C35 C34 C39 118.8(2)
C36 C35 C34 120.4(3)
C36 C35 H35 119.8
C34 C35 H35 119.8
C35 C36 C37 120.6(3)
C35 C36 H36 119.7
C37 C36 H36 119.7
C38 C37 C36 121.2(3)
C38 C37 H37 119.4
C36 C37 H37 119.4
C37 C38 C39 120.3(3)
C37 C38 H38 119.9
C39 C38 H38 119.9
N40 C39 C38 119.4(2)
N40 C39 C34 122.0(2)
C38 C39 C34 118.6(2)
C39 N40 C41 116.8(2)
N40 C41 C11 118.3(2)
N40 C41 C32 121.0(2)
C11 C41 C32 120.8(2)
C52 C51 C53 110.6(3)
C52 C51 Si1 111.8(2)
C53 C51 Si1 112.6(2)
C52 C51 H51 107.1
C53 C51 H51 107.1
Si1 C51 H51 107.1
C51 C52 H52A 109.5
C51 C52 H52B 109.5
H52A C52 H52B 109.5
C51 C52 H52C 109.5
H52A C52 H52C 109.5
H52B C52 H52C 109.5
C51 C53 H53A 109.5
C51 C53 H53B 109.5
H53A C53 H53B 109.5
C51 C53 H53C 109.5
H53A C53 H53C 109.5
H53B C53 H53C 109.5
C55 C54 C56 117.5(4)
C55 C54 Si1 116.1(3)
C56 C54 Si1 113.1(3)
C55 C54 H54 102.4
C56 C54 H54 102.4
Si1 C54 H54 102.4
C54 C55 H55A 109.5
C54 C55 H55B 109.5
H55A C55 H55B 109.5
C54 C55 H55C 109.5
H55A C55 H55C 109.5
H55B C55 H55C 109.5
C54 C56 H56A 109.5
C54 C56 H56B 109.5
H56A C56 H56B 109.5
C54 C56 H56C 109.5
H56A C56 H56C 109.5
H56B C56 H56C 109.5
C59 C57 C58 111.1(3)
C59 C57 Si1 114.6(2)
C58 C57 Si1 112.5(2)
C59 C57 H57 106.0
C58 C57 H57 106.0
Si1 C57 H57 106.0
C57 C58 H58A 109.5
C57 C58 H58B 109.5
H58A C58 H58B 109.5
C57 C58 H58C 109.5
H58A C58 H58C 109.5
H58B C58 H58C 109.5
C57 C59 H59A 109.5
C57 C59 H59B 109.5
H59A C59 H59B 109.5
C57 C59 H59C 109.5
H59A C59 H59C 109.5
H59B C59 H59C 109.5
C63 C61 C62 109.9(3)
C63 C61 Si2 112.6(2)
C62 C61 Si2 111.6(2)
C63 C61 H61 107.5
C62 C61 H61 107.5
Si2 C61 H61 107.5
C61 C62 H62A 109.5
C61 C62 H62B 109.5
H62A C62 H62B 109.5
C61 C62 H62C 109.5
H62A C62 H62C 109.5
H62B C62 H62C 109.5
C61 C63 H63A 109.5
C61 C63 H63B 109.5
H63A C63 H63B 109.5
C61 C63 H63C 109.5
H63A C63 H63C 109.5
H63B C63 H63C 109.5
C66 C64 C65 110.4(2)
C66 C64 Si2 114.6(2)
C65 C64 Si2 113.0(2)
C66 C64 H64 106.0
C65 C64 H64 106.0
Si2 C64 H64 106.0
C64 C65 H65A 109.5
C64 C65 H65B 109.5
H65A C65 H65B 109.5
C64 C65 H65C 109.5
H65A C65 H65C 109.5
H65B C65 H65C 109.5
C64 C66 H66A 109.5
C64 C66 H66B 109.5
H66A C66 H66B 109.5
C64 C66 H66C 109.5
H66A C66 H66C 109.5
H66B C66 H66C 109.5
C68 C67 C69 111.7(3)
C68 C67 Si2 113.1(2)
C69 C67 Si2 111.2(2)
C68 C67 H67 106.8
C69 C67 H67 106.8
Si2 C67 H67 106.8
C67 C68 H68A 109.5
C67 C68 H68B 109.5
H68A C68 H68B 109.5
C67 C68 H68C 109.5
H68A C68 H68C 109.5
H68B C68 H68C 109.5
C67 C69 H69A 109.5
C67 C69 H69B 109.5
H69A C69 H69B 109.5
C67 C69 H69C 109.5
H69A C69 H69C 109.5
H69B C69 H69C 109.5

loop_
_geom_bond_atom_site_label_1
_geom_bond_atom_site_label_2
_geom_bond_distance
Si1 C2 1.845(3)
Si1 C57 1.875(3)
Si1 C51 1.878(3)
Si1 C54 1.884(4)
Si2 C4 1.842(3)
Si2 C61 1.882(3)
Si2 C67 1.882(3)
Si2 C64 1.885(3)
C1 C2 1.197(3)
C1 C11 1.432(3)
C3 C4 1.193(3)
C3 C31 1.437(3)
C11 C12 1.405(3)
C11 C41 1.426(3)
C12 N13 1.371(3)
C12 C30 1.426(3)
N13 C14 1.314(3)
C14 C28 1.449(3)
C14 C15 1.486(3)
C15 C16 1.388(4)
C15 C20 1.398(4)
C16 C17 1.383(4)
C16 H16 0.9500
C17 C18 1.381(5)
C17 H17 0.9500
C18 C19 1.367(4)
C18 H18 0.9500
C19 C20 1.400(4)
C19 H19 0.9500
C20 C21 1.491(4)
C21 O21 1.216(3)
C21 C22 1.490(4)
C22 C23 1.403(4)
C22 C27 1.405(4)
C23 C24 1.365(4)
C23 H23 0.9500
C24 C25 1.380(4)
C24 H24 0.9500
C25 C26 1.379(4)
C25 H25 0.9500
C26 C27 1.399(4)
C26 H26 0.9500
C27 C28 1.494(3)
C28 N29 1.309(3)
N29 C30 1.368(3)
C30 C31 1.399(3)
C31 C32 1.423(3)
C32 N33 1.354(3)
C32 C41 1.437(3)
N33 C34 1.332(3)
C34 C35 1.429(4)
C34 C39 1.445(3)
C35 C36 1.350(4)
C35 H35 0.9500
C36 C37 1.428(4)
C36 H36 0.9500
C37 C38 1.352(4)
C37 H37 0.9500
C38 C39 1.426(4)
C38 H38 0.9500
C39 N40 1.333(3)
N40 C41 1.353(3)
C51 C52 1.523(5)
C51 C53 1.524(5)
C51 H51 1.0000
C52 H52A 0.9800
C52 H52B 0.9800
C52 H52C 0.9800
C53 H53A 0.9800
C53 H53B 0.9800
C53 H53C 0.9800
C54 C55 1.463(6)
C54 C56 1.522(6)
C54 H54 1.0000
C55 H55A 0.9800
C55 H55B 0.9800
C55 H55C 0.9800
C56 H56A 0.9800
C56 H56B 0.9800
C56 H56C 0.9800
C57 C59 1.535(4)
C57 C58 1.543(4)
C57 H57 1.0000
C58 H58A 0.9800
C58 H58B 0.9800
C58 H58C 0.9800
C59 H59A 0.9800
C59 H59B 0.9800
C59 H59C 0.9800
C61 C63 1.518(5)
C61 C62 1.520(4)
C61 H61 1.0000
C62 H62A 0.9800
C62 H62B 0.9800
C62 H62C 0.9800
C63 H63A 0.9800
C63 H63B 0.9800
C63 H63C 0.9800
C64 C66 1.524(4)
C64 C65 1.534(4)
C64 H64 1.0000
C65 H65A 0.9800
C65 H65B 0.9800
C65 H65C 0.9800
C66 H66A 0.9800
C66 H66B 0.9800
C66 H66C 0.9800
C67 C68 1.520(4)
C67 C69 1.533(5)
C67 H67 1.0000
C68 H68A 0.9800
C68 H68B 0.9800
C68 H68C 0.9800
C69 H69A 0.9800
C69 H69B 0.9800
C69 H69C 0.9800

loop_
_geom_torsion_atom_site_label_1
_geom_torsion_atom_site_label_2
_geom_torsion_atom_site_label_3
_geom_torsion_atom_site_label_4
_geom_torsion
C41 C11 C12 N13 177.1(2)
C1 C11 C12 N13 -3.7(3)
C41 C11 C12 C30 -2.5(3)
C1 C11 C12 C30 176.7(2)
C11 C12 N13 C14 176.8(2)
C30 C12 N13 C14 -3.6(3)
C12 N13 C14 C28 -2.4(3)
C12 N13 C14 C15 171.9(2)
N13 C14 C15 C16 -33.2(3)
C28 C14 C15 C16 141.0(2)
N13 C14 C15 C20 145.9(2)
C28 C14 C15 C20 -40.0(3)
C20 C15 C16 C17 2.2(4)
C14 C15 C16 C17 -178.7(3)
C15 C16 C17 C18 -1.8(5)
C16 C17 C18 C19 -0.1(5)
C17 C18 C19 C20 1.5(5)
C16 C15 C20 C19 -0.7(4)
C14 C15 C20 C19 -179.8(2)
C16 C15 C20 C21 179.6(2)
C14 C15 C20 C21 0.5(4)
C18 C19 C20 C15 -1.1(4)
C18 C19 C20 C21 178.6(3)
C15 C20 C21 O21 -139.2(3)
C19 C20 C21 O21 41.1(3)
C15 C20 C21 C22 50.1(3)
C19 C20 C21 C22 -129.6(2)
O21 C21 C22 C23 -31.6(3)
C20 C21 C22 C23 139.0(2)
O21 C21 C22 C27 150.6(3)
C20 C21 C22 C27 -38.7(3)
C27 C22 C23 C24 2.4(4)
C21 C22 C23 C24 -175.5(2)
C22 C23 C24 C25 0.0(4)
C23 C24 C25 C26 -2.1(4)
C24 C25 C26 C27 1.8(4)
C25 C26 C27 C22 0.7(4)
C25 C26 C27 C28 -171.0(2)
C23 C22 C27 C26 -2.7(3)
C21 C22 C27 C26 175.0(2)
C23 C22 C27 C28 168.3(2)
C21 C22 C27 C28 -14.1(4)
N13 C14 C28 N29 7.0(3)
C15 C14 C28 N29 -166.8(2)
N13 C14 C28 C27 -173.1(2)
C15 C14 C28 C27 13.1(4)
C26 C27 C28 N29 20.6(3)
C22 C27 C28 N29 -150.5(2)
C26 C27 C28 C14 -159.3(2)
C22 C27 C28 C14 29.6(4)
C14 C28 N29 C30 -5.0(3)
C27 C28 N29 C30 175.11(19)
C28 N29 C30 C31 -178.4(2)
C28 N29 C30 C12 -1.1(3)
N13 C12 C30 N29 5.6(3)
C11 C12 C30 N29 -174.8(2)
N13 C12 C30 C31 -177.2(2)
C11 C12 C30 C31 2.4(3)
N29 C30 C31 C32 176.5(2)
C12 C30 C31 C32 -0.7(3)
N29 C30 C31 C3 -1.6(3)
C12 C30 C31 C3 -178.9(2)
C30 C31 C32 N33 179.1(2)
C3 C31 C32 N33 -2.8(3)
C30 C31 C32 C41 -0.7(3)
C3 C31 C32 C41 177.4(2)
C31 C32 N33 C34 179.6(2)
C41 C32 N33 C34 -0.6(3)
C32 N33 C34 C35 179.6(2)
C32 N33 C34 C39 -0.5(3)
N33 C34 C35 C36 179.4(2)
C39 C34 C35 C36 -0.5(4)
C34 C35 C36 C37 0.1(4)
C35 C36 C37 C38 0.4(4)
C36 C37 C38 C39 -0.4(4)
C37 C38 C39 N40 179.5(3)
C37 C38 C39 C34 0.1(4)
N33 C34 C39 N40 1.1(4)
C35 C34 C39 N40 -179.0(2)
N33 C34 C39 C38 -179.5(2)
C35 C34 C39 C38 0.4(4)
C38 C39 N40 C41 -179.9(2)
C34 C39 N40 C41 -0.5(3)
C39 N40 C41 C11 179.8(2)
C39 N40 C41 C32 -0.6(3)
C12 C11 C41 N40 -179.4(2)
C1 C11 C41 N40 1.5(3)
C12 C11 C41 C32 1.1(3)
C1 C11 C41 C32 -178.1(2)
N33 C32 C41 N40 1.2(3)
C31 C32 C41 N40 -179.0(2)
N33 C32 C41 C11 -179.3(2)
C31 C32 C41 C11 0.5(3)
C2 Si1 C51 C52 64.9(3)
C57 Si1 C51 C52 -51.0(3)
C54 Si1 C51 C52 -178.3(2)
C2 Si1 C51 C53 -60.4(3)
C57 Si1 C51 C53 -176.3(2)
C54 Si1 C51 C53 56.4(3)
C2 Si1 C54 C55 156.7(4)
C57 Si1 C54 C55 -86.1(4)
C51 Si1 C54 C55 38.4(4)
C2 Si1 C54 C56 -63.2(3)
C57 Si1 C54 C56 54.0(3)
C51 Si1 C54 C56 178.4(3)
C2 Si1 C57 C59 46.5(2)
C51 Si1 C57 C59 164.0(2)
C54 Si1 C57 C59 -70.8(3)
C2 Si1 C57 C58 174.6(2)
C51 Si1 C57 C58 -67.9(3)
C54 Si1 C57 C58 57.3(3)
C4 Si2 C61 C63 -58.1(3)
C67 Si2 C61 C63 -172.9(2)
C64 Si2 C61 C63 61.5(3)
C4 Si2 C61 C62 66.1(3)
C67 Si2 C61 C62 -48.7(3)
C64 Si2 C61 C62 -174.3(2)
C4 Si2 C64 C66 36.3(3)
C61 Si2 C64 C66 -83.5(3)
C67 Si2 C64 C66 149.9(2)
C4 Si2 C64 C65 164.0(2)
C61 Si2 C64 C65 44.2(3)
C67 Si2 C64 C65 -82.5(3)
C4 Si2 C67 C68 179.7(3)
C61 Si2 C67 C68 -62.8(3)
C64 Si2 C67 C68 63.7(3)
C4 Si2 C67 C69 53.1(2)
C61 Si2 C67 C69 170.58(19)
C64 Si2 C67 C69 -62.9(2)
